data_7037641
loop_
_publ_author_name
'Klemens, Tomasz'
'Switlicka-Olszewska, Anna'
'Machura, Barbara'
'Grucela, Marzena'
'Schab-Balcerzak, Ewa'
'Smolarek, Karolina'
'Mackowski, Sebastian'
'Szlapa, Agata'
'Kula, Slawomir'
'Krompiec, Stanis\/law'
'Lodowski, Piotr'
'Chrobok, Anna'

_publ_section_title
;
 Rhenium(i) terpyridine complexes - synthesis, photophysical properties
 and application in organic light emitting devices.
;
_journal_issue 4
_journal_name_full 'Dalton transactions (Cambridge, England : 2003)'
_journal_page_first 1746
_journal_page_last 1762
_journal_paper_doi 10.1039/c5dt04093k
_journal_volume 45
_journal_year 2016
_chemical_formula_moiety 'C26 H19 Cl N3 O5 Re S2'
_chemical_formula_sum 'C26 H19 Cl N3 O5 Re S2'
_chemical_formula_weight 739.21
_space_group_crystal_system monoclinic
_space_group_IT_number 14
_space_group_name_Hall '-P 2yn'
_space_group_name_H-M_alt 'P 1 21/n 1'
_symmetry_space_group_name_Hall '-P 2yn'
_symmetry_space_group_name_H-M 'P 1 21/n 1'
_atom_sites_solution_hydrogens mixed
_audit_creation_method SHELXL-2014/6
_audit_update_record
;
2015-11-24 deposited with the CCDC.
2015-12-09 downloaded from the CCDC.
;
_cell_angle_alpha 90
_cell_angle_beta 105.250(5)
_cell_angle_gamma 90
_cell_formula_units_Z 4
_cell_length_a 15.0564(6)
_cell_length_b 7.5422(3)
_cell_length_c 24.6011(13)
_cell_measurement_reflns_used 6054
_cell_measurement_temperature 295(2)
_cell_measurement_theta_max 29.0100
_cell_measurement_theta_min 3.9320
_cell_volume 2695.3(2)
_computing_cell_refinement 'CrysAlis RED v. 1.163 (UNIL IC & KUMA 2000)'
_computing_data_collection 'CrysAlis CCD v. 1.163 (UNIL IC & KUMA 2000)'
_computing_data_reduction 'CrysAlis RED v. 1.163 (UNIL IC & KUMA 2000)'
_computing_molecular_graphics 'Mercury (Macrae, J.Appl.Cryst. 41 (2008) 466-470'
_computing_publication_material 'Olex2 (Dolomanov et al., 2009)'
_computing_structure_refinement 'SHELXL-2014/6 (Sheldrick, 2014)'
_computing_structure_solution 'SHELXS-97 (Sheldrick, 1990)'
_diffrn_ambient_temperature 295(2)
_diffrn_measured_fraction_theta_full 0.973
_diffrn_measured_fraction_theta_max 0.997
_diffrn_measurement_device_type 'Oxford Diffraction Gemini A Ultra'
_diffrn_radiation_type MoK\a
_diffrn_radiation_wavelength 0.71073
_diffrn_reflns_av_R_equivalents 0.0501
_diffrn_reflns_av_unetI/netI 0.0534
_diffrn_reflns_laue_measured_fraction_full 0.973
_diffrn_reflns_laue_measured_fraction_max 0.997
_diffrn_reflns_limit_h_max 17
_diffrn_reflns_limit_h_min -17
_diffrn_reflns_limit_k_max 8
_diffrn_reflns_limit_k_min -8
_diffrn_reflns_limit_l_max 29
_diffrn_reflns_limit_l_min -26
_diffrn_reflns_number 14216
_diffrn_reflns_point_group_measured_fraction_full 0.973
_diffrn_reflns_point_group_measured_fraction_max 0.997
_diffrn_reflns_theta_full 25.242
_diffrn_reflns_theta_max 25.046
_diffrn_reflns_theta_min 3.433
_exptl_absorpt_coefficient_mu 4.805
_exptl_absorpt_correction_T_max 1.00000
_exptl_absorpt_correction_T_min 0.55444
_exptl_absorpt_correction_type multi-scan
_exptl_absorpt_process_details 'Blessing, Acta Cryst. A51 (1995) 33-38'
_exptl_crystal_colour orange
_exptl_crystal_density_diffrn 1.822
_exptl_crystal_description needle
_exptl_crystal_F_000 1440
_exptl_crystal_size_max 0.29
_exptl_crystal_size_mid 0.04
_exptl_crystal_size_min 0.03
_refine_diff_density_max 1.150
_refine_diff_density_min -0.753
_refine_diff_density_rms 0.141
_refine_ls_extinction_method none
_refine_ls_goodness_of_fit_ref 1.079
_refine_ls_hydrogen_treatment constr
_refine_ls_matrix_type full
_refine_ls_number_parameters 356
_refine_ls_number_reflns 4742
_refine_ls_number_restraints 0
_refine_ls_restrained_S_all 1.079
_refine_ls_R_factor_all 0.0566
_refine_ls_R_factor_gt 0.0411
_refine_ls_shift/su_max 0.002
_refine_ls_shift/su_mean 0.000
_refine_ls_structure_factor_coef Fsqd
_refine_ls_weighting_details 'w=1/[\s^2^(Fo^2^)+(0.0424P)^2^+2.6246P] where P=(Fo^2^+2Fc^2^)/3'
_refine_ls_weighting_scheme calc
_refine_ls_wR_factor_gt 0.0892
_refine_ls_wR_factor_ref 0.0964
_reflns_Friedel_coverage 0.000
_reflns_number_gt 3820
_reflns_number_total 4742
_reflns_threshold_expression 'I > 2\s(I)'
_cod_data_source_file c5dt04093k2.cif
_cod_data_source_block ren437f
_cod_depositor_comments 'Adding full bibliography for 7037639--7037641.cif.'
_cod_database_code 7037641
_shelx_space_group_comment
;
The symmetry employed for this shelxl refinement is uniquely defined
by the following loop, which should always be used as a source of
symmetry information in preference to the above space-group names.
They are only intended as comments.
;
_shelxl_version_number 2014/6

loop_
_space_group_symop_operation_xyz
'x, y, z'
'-x+1/2, y+1/2, -z+1/2'
'-x, -y, -z'
'x-1/2, -y-1/2, z-1/2'

loop_
_atom_site_label
_atom_site_type_symbol
_atom_site_fract_x
_atom_site_fract_y
_atom_site_fract_z
_atom_site_U_iso_or_equiv
_atom_site_adp_type
_atom_site_occupancy
_atom_site_site_symmetry_order
_atom_site_calc_flag
_atom_site_refinement_flags_posn
_atom_site_refinement_flags_adp
_atom_site_refinement_flags_occupancy
_atom_site_disorder_assembly
_atom_site_disorder_group
Re1 Re 0.79088(2) 0.96409(3) 0.50206(2) 0.03880(12) Uani 1 1 d . . . . .
N1 N 0.6649(3) 0.9565(6) 0.4343(2) 0.0352(12) Uani 1 1 d . . . . .
N2 N 0.6997(3) 0.7763(6) 0.5317(2) 0.0339(12) Uani 1 1 d . . . . .
N3 N 0.8419(4) 0.6805(8) 0.6641(3) 0.0567(17) Uani 1 1 d . . . . .
O1 O 0.9606(4) 0.9869(8) 0.6035(3) 0.083(2) Uani 1 1 d . . . . .
O2 O 0.8799(4) 1.2628(7) 0.4516(3) 0.0795(19) Uani 1 1 d . . . . .
O3 O 0.8882(4) 0.7044(9) 0.4427(3) 0.097(2) Uani 1 1 d . . . . .
S1 S 0.50816(11) 0.5265(2) 0.67056(8) 0.0424(4) Uani 1 1 d . . . . .
S2 S 0.26395(15) 0.3069(3) 0.70579(11) 0.0730(7) Uani 1 1 d . . . . .
Cl1 Cl 0.70931(10) 1.1795(2) 0.54882(8) 0.0464(4) Uani 1 1 d . . . . .
C1 C 0.8967(5) 0.9739(9) 0.5666(4) 0.0486(19) Uani 1 1 d . . . . .
C2 C 0.8470(5) 1.1507(10) 0.4702(3) 0.0517(19) Uani 1 1 d . . . . .
C3 C 0.8512(5) 0.7968(11) 0.4651(4) 0.056(2) Uani 1 1 d . . . . .
C4 C 0.6544(5) 1.0225(8) 0.3830(3) 0.0420(16) Uani 1 1 d . . . . .
H4 H 0.7059 1.0682 0.3737 0.050 Uiso 1 1 calc R U . . .
C5 C 0.5720(5) 1.0266(9) 0.3434(3) 0.0461(17) Uani 1 1 d . . . . .
H5 H 0.5674 1.0735 0.3078 0.055 Uiso 1 1 calc R U . . .
C6 C 0.4954(5) 0.9596(9) 0.3572(3) 0.0474(17) Uani 1 1 d . . . . .
H6 H 0.4378 0.9652 0.3316 0.057 Uiso 1 1 calc R U . . .
C7 C 0.5054(4) 0.8851(9) 0.4089(3) 0.0420(16) Uani 1 1 d . . . . .
H7 H 0.4548 0.8357 0.4182 0.050 Uiso 1 1 calc R U . . .
C8 C 0.5904(4) 0.8827(8) 0.4474(3) 0.0379(15) Uani 1 1 d . . . . .
C9 C 0.6081(4) 0.7929(8) 0.5025(3) 0.0322(14) Uani 1 1 d . . . . .
C10 C 0.5392(4) 0.7293(8) 0.5244(3) 0.0352(15) Uani 1 1 d . . . . .
H10 H 0.4781 0.7442 0.5042 0.042 Uiso 1 1 calc R U . . .
C11 C 0.5585(4) 0.6444(7) 0.5755(3) 0.0345(15) Uani 1 1 d . . . . .
C12 C 0.6512(4) 0.6209(8) 0.6036(3) 0.0384(15) Uani 1 1 d . . . . .
H12 H 0.6675 0.5632 0.6382 0.046 Uiso 1 1 calc R U . . .
C13 C 0.7189(4) 0.6842(8) 0.5796(3) 0.0378(15) Uani 1 1 d . . . . .
C14 C 0.8161(4) 0.6395(8) 0.6089(3) 0.0409(16) Uani 1 1 d . . . . .
C15 C 0.8718(5) 0.5510(9) 0.5822(4) 0.054(2) Uani 1 1 d . . . . .
H15 H 0.8510 0.5238 0.5440 0.065 Uiso 1 1 calc R U . . .
C16 C 0.9600(6) 0.5021(12) 0.6127(6) 0.084(3) Uani 1 1 d . . . . .
H16 H 0.9995 0.4428 0.5955 0.101 Uiso 1 1 calc R U . . .
C17 C 0.9868(6) 0.5441(14) 0.6690(6) 0.095(4) Uani 1 1 d . . . . .
H17 H 1.0450 0.5128 0.6909 0.113 Uiso 1 1 calc R U . . .
C18 C 0.9268(5) 0.6325(13) 0.6925(5) 0.086(3) Uani 1 1 d . . . . .
H18 H 0.9462 0.6609 0.7305 0.103 Uiso 1 1 calc R U . . .
C19 C 0.4855(4) 0.5839(8) 0.6008(3) 0.0374(15) Uani 1 1 d . . . . .
C20 C 0.3933(4) 0.5657(8) 0.5739(3) 0.0418(16) Uani 1 1 d . . . . .
H20 H 0.3678 0.5878 0.5358 0.050 Uiso 1 1 calc R U . . .
C21 C 0.3424(4) 0.5093(8) 0.6113(3) 0.0417(17) Uani 1 1 d . . . . .
H21 H 0.2791 0.4916 0.6001 0.050 Uiso 1 1 calc R U . . .
C22 C 0.3930(4) 0.4829(8) 0.6649(3) 0.0397(16) Uani 1 1 d . . . . .
C23 C 0.3646(4) 0.4262(8) 0.7138(3) 0.0449(18) Uani 1 1 d . . . . .
C24 C 0.4087(5) 0.4665(10) 0.7712(3) 0.053(2) Uani 1 1 d . . . . .
H24 H 0.4624 0.5318 0.7843 0.064 Uiso 1 1 calc R U . . .
C25 C 0.3532(5) 0.3854(12) 0.8065(4) 0.065(2) Uani 1 1 d . . . . .
H25 H 0.3695 0.3914 0.8456 0.078 Uiso 1 1 calc R U . . .
C26 C 0.2772(6) 0.3024(10) 0.7762(4) 0.069(2) Uani 1 1 d . . . . .
H26 H 0.2354 0.2472 0.7926 0.082 Uiso 1 1 calc R U . . .
O4 O 0.7337(7) 0.9117(13) 0.7204(5) 0.128(3) Uani 1 1 d G . . . .
H4A H 0.7590 0.8809 0.7541 0.192 Uiso 1 1 d G U . . .
H4B H 0.7604 0.8601 0.6983 0.192 Uiso 1 1 d G U . . .
O5A O 0.691(5) 0.724(4) 0.8086(14) 0.153(16) Uani 0.48(6) 1 d . . P A 1
O5B O 0.766(3) 0.738(2) 0.8188(8) 0.106(11) Uani 0.52(6) 1 d . . P A 2
H5AA H 0.6321 0.6942 0.7907 0.159 Uiso 0.48(6) 1 d R U P A 1
H5AB H 0.7126 0.6597 0.8383 0.159 Uiso 0.48(6) 1 d R U P A 1
H5BA H 0.7619 0.6254 0.8165 0.159 Uiso 0.52(6) 1 d R U P A 2
H5BB H 0.7639 0.7708 0.8515 0.159 Uiso 0.52(6) 1 d R U P A 2

loop_
_atom_site_aniso_label
_atom_site_aniso_U_11
_atom_site_aniso_U_22
_atom_site_aniso_U_33
_atom_site_aniso_U_23
_atom_site_aniso_U_13
_atom_site_aniso_U_12
Re1 0.03572(16) 0.04339(19) 0.0416(2) -0.00165(13) 0.01788(12) -0.00187(11)
N1 0.046(3) 0.031(3) 0.033(4) -0.008(2) 0.017(2) -0.003(2)
N2 0.041(3) 0.027(3) 0.039(4) -0.001(2) 0.019(2) 0.002(2)
N3 0.043(3) 0.065(4) 0.059(5) 0.015(4) 0.009(3) -0.007(3)
O1 0.053(3) 0.099(5) 0.080(5) 0.008(4) -0.013(3) -0.013(3)
O2 0.096(4) 0.066(4) 0.088(5) 0.016(3) 0.045(4) -0.022(3)
O3 0.095(4) 0.090(5) 0.130(7) -0.033(4) 0.073(5) 0.003(4)
S1 0.0386(8) 0.0518(10) 0.0405(11) 0.0061(8) 0.0166(7) 0.0003(7)
S2 0.0838(14) 0.0698(14) 0.0789(19) -0.0124(12) 0.0453(13) -0.0258(11)
Cl1 0.0458(8) 0.0486(10) 0.0473(12) -0.0060(8) 0.0166(8) 0.0001(7)
C1 0.049(4) 0.044(4) 0.057(6) 0.003(4) 0.022(4) -0.004(3)
C2 0.058(4) 0.055(5) 0.051(5) -0.004(4) 0.031(4) -0.003(3)
C3 0.045(4) 0.068(5) 0.061(6) 0.014(4) 0.024(4) -0.004(3)
C4 0.056(4) 0.039(4) 0.038(5) -0.006(3) 0.024(3) -0.003(3)
C5 0.060(4) 0.047(4) 0.032(4) 0.000(3) 0.014(3) -0.004(3)
C6 0.046(4) 0.052(4) 0.042(5) -0.006(4) 0.007(3) 0.005(3)
C7 0.045(3) 0.052(4) 0.033(4) 0.000(3) 0.016(3) 0.000(3)
C8 0.041(3) 0.045(4) 0.032(4) -0.005(3) 0.016(3) 0.002(3)
C9 0.031(3) 0.036(3) 0.034(4) -0.005(3) 0.015(3) -0.007(2)
C10 0.038(3) 0.034(3) 0.034(4) -0.008(3) 0.011(3) -0.001(2)
C11 0.043(3) 0.028(3) 0.038(4) -0.003(3) 0.019(3) -0.002(2)
C12 0.044(3) 0.037(4) 0.037(4) 0.008(3) 0.015(3) 0.003(3)
C13 0.035(3) 0.033(3) 0.047(5) 0.005(3) 0.015(3) 0.000(3)
C14 0.036(3) 0.040(4) 0.047(5) 0.010(3) 0.013(3) -0.002(3)
C15 0.056(4) 0.049(4) 0.063(6) 0.001(4) 0.025(4) 0.006(3)
C16 0.050(5) 0.073(6) 0.135(12) 0.015(7) 0.035(6) 0.020(4)
C17 0.047(5) 0.104(8) 0.125(12) 0.048(8) 0.011(6) 0.016(5)
C18 0.056(5) 0.107(8) 0.085(8) 0.044(6) -0.001(5) -0.003(5)
C19 0.038(3) 0.037(4) 0.041(5) 0.000(3) 0.017(3) 0.000(3)
C20 0.045(3) 0.043(4) 0.041(5) -0.003(3) 0.017(3) -0.003(3)
C21 0.037(3) 0.040(4) 0.049(5) -0.004(3) 0.014(3) -0.004(3)
C22 0.044(3) 0.036(4) 0.046(5) -0.001(3) 0.022(3) 0.000(3)
C23 0.044(3) 0.044(4) 0.055(5) 0.007(3) 0.028(3) 0.005(3)
C24 0.047(4) 0.082(5) 0.040(5) 0.027(4) 0.027(3) 0.017(3)
C25 0.064(5) 0.091(6) 0.048(6) 0.014(5) 0.026(4) 0.001(4)
C26 0.077(5) 0.063(5) 0.083(7) 0.005(5) 0.052(5) -0.003(4)
O4 0.177(8) 0.108(6) 0.118(8) 0.009(6) 0.070(7) 0.028(5)
O5A 0.21(5) 0.133(16) 0.13(2) 0.017(15) 0.06(2) 0.02(2)
O5B 0.15(3) 0.100(11) 0.069(12) 0.006(8) 0.026(12) -0.013(12)

loop_
_atom_type_symbol
_atom_type_description
_atom_type_scat_dispersion_real
_atom_type_scat_dispersion_imag
_atom_type_scat_source
C C 0.0033 0.0016 'International Tables Vol C Tables 4.2.6.8 and 6.1.1.4'
H H 0.0000 0.0000 'International Tables Vol C Tables 4.2.6.8 and 6.1.1.4'
O O 0.0106 0.0060 'International Tables Vol C Tables 4.2.6.8 and 6.1.1.4'
Cl Cl 0.1484 0.1585 'International Tables Vol C Tables 4.2.6.8 and 6.1.1.4'
Re Re -1.0185 7.2310 'International Tables Vol C Tables 4.2.6.8 and 6.1.1.4'
N N 0.0061 0.0033 'International Tables Vol C Tables 4.2.6.8 and 6.1.1.4'
S S 0.1246 0.1234 'International Tables Vol C Tables 4.2.6.8 and 6.1.1.4'

loop_
_geom_angle_atom_site_label_1
_geom_angle_atom_site_label_2
_geom_angle_atom_site_label_3
_geom_angle
C2 Re1 C3 88.5(3)
C2 Re1 C1 87.2(3)
C3 Re1 C1 91.4(3)
C2 Re1 N1 95.5(3)
C3 Re1 N1 92.6(3)
C1 Re1 N1 175.3(2)
C2 Re1 N2 168.6(2)
C3 Re1 N2 98.4(2)
C1 Re1 N2 101.7(2)
N1 Re1 N2 75.24(19)
C2 Re1 Cl1 91.9(2)
C3 Re1 Cl1 178.8(2)
C1 Re1 Cl1 89.8(2)
N1 Re1 Cl1 86.25(13)
N2 Re1 Cl1 80.93(12)
C4 N1 C8 118.6(6)
C4 N1 Re1 125.6(4)
C8 N1 Re1 115.8(4)
C13 N2 C9 117.5(5)
C13 N2 Re1 127.8(4)
C9 N2 Re1 112.9(4)
C18 N3 C14 116.6(7)
C19 S1 C22 92.1(3)
C26 S2 C23 91.8(4)
O1 C1 Re1 176.6(7)
O2 C2 Re1 179.2(7)
O3 C3 Re1 177.3(7)
N1 C4 C5 123.2(6)
N1 C4 H4 118.4
C5 C4 H4 118.4
C4 C5 C6 118.4(7)
C4 C5 H5 120.8
C6 C5 H5 120.8
C7 C6 C5 119.2(7)
C7 C6 H6 120.4
C5 C6 H6 120.4
C6 C7 C8 120.1(6)
C6 C7 H7 119.9
C8 C7 H7 119.9
N1 C8 C7 120.3(6)
N1 C8 C9 116.4(5)
C7 C8 C9 123.2(5)
C10 C9 N2 121.1(6)
C10 C9 C8 123.2(5)
N2 C9 C8 115.7(5)
C11 C10 C9 121.4(6)
C11 C10 H10 119.3
C9 C10 H10 119.3
C10 C11 C12 117.2(5)
C10 C11 C19 122.0(5)
C12 C11 C19 120.7(6)
C13 C12 C11 119.7(6)
C13 C12 H12 120.2
C11 C12 H12 120.2
N2 C13 C12 122.8(5)
N2 C13 C14 120.2(5)
C12 C13 C14 117.0(6)
N3 C14 C15 123.1(6)
N3 C14 C13 115.0(6)
C15 C14 C13 121.7(7)
C14 C15 C16 119.2(9)
C14 C15 H15 120.4
C16 C15 H15 120.4
C17 C16 C15 117.9(9)
C17 C16 H16 121.0
C15 C16 H16 121.0
C18 C17 C16 119.1(9)
C18 C17 H17 120.4
C16 C17 H17 120.4
N3 C18 C17 124.0(11)
N3 C18 H18 118.0
C17 C18 H18 118.0
C20 C19 C11 126.7(6)
C20 C19 S1 111.4(5)
C11 C19 S1 121.9(5)
C19 C20 C21 111.6(7)
C19 C20 H20 124.2
C21 C20 H20 124.2
C22 C21 C20 114.6(6)
C22 C21 H21 122.7
C20 C21 H21 122.7
C21 C22 C23 129.9(6)
C21 C22 S1 110.2(5)
C23 C22 S1 119.9(6)
C24 C23 C22 126.9(6)
C24 C23 S2 112.8(5)
C22 C23 S2 120.2(6)
C23 C24 C25 107.7(7)
C23 C24 H24 126.1
C25 C24 H24 126.1
C26 C25 C24 113.3(8)
C26 C25 H25 123.3
C24 C25 H25 123.3
C25 C26 S2 114.3(6)
C25 C26 H26 122.8
S2 C26 H26 122.8
H4A O4 H4B 109.5
H5AA O5A H5AB 112.5
H5BA O5B H5BB 109.5

loop_
_geom_bond_atom_site_label_1
_geom_bond_atom_site_label_2
_geom_bond_distance
Re1 C2 1.912(7)
Re1 C3 1.918(8)
Re1 C1 1.932(9)
Re1 N1 2.172(5)
Re1 N2 2.224(5)
Re1 Cl1 2.4927(16)
N1 C4 1.325(9)
N1 C8 1.364(7)
N2 C13 1.333(8)
N2 C9 1.383(7)
N3 C18 1.335(10)
N3 C14 1.345(9)
O1 C1 1.140(10)
O2 C2 1.136(8)
O3 C3 1.121(9)
S1 C19 1.714(7)
S1 C22 1.734(6)
S2 C26 1.691(10)
S2 C23 1.729(6)
C4 C5 1.362(10)
C4 H4 0.9300
C5 C6 1.382(10)
C5 H5 0.9300
C6 C7 1.362(10)
C6 H6 0.9300
C7 C8 1.378(9)
C7 H7 0.9300
C8 C9 1.474(9)
C9 C10 1.376(7)
C10 C11 1.371(9)
C10 H10 0.9300
C11 C12 1.396(8)
C11 C19 1.472(8)
C12 C13 1.390(8)
C12 H12 0.9300
C13 C14 1.490(8)
C14 C15 1.368(9)
C15 C16 1.393(12)
C15 H15 0.9300
C16 C17 1.374(16)
C16 H16 0.9300
C17 C18 1.366(15)
C17 H17 0.9300
C18 H18 0.9300
C19 C20 1.379(9)
C20 C21 1.409(9)
C20 H20 0.9300
C21 C22 1.352(10)
C21 H21 0.9300
C22 C23 1.443(10)
C23 C24 1.428(11)
C24 C25 1.484(9)
C24 H24 0.9300
C25 C26 1.345(12)
C25 H25 0.9300
C26 H26 0.9300
O4 H4A 0.8500
O4 H4B 0.8498
O5A H5AA 0.9024
O5A H5AB 0.8642
O5B H5BA 0.8500
O5B H5BB 0.8501
